data_4515593
loop_
_publ_author_name
'Lepori, Cl\'ement'
'G\'omez-Orellana, Pablo'
'Ouharzoune, Allissa'
'Guillot, R\'egis'
'Lled\'os, Agusti'
'Ujaque, Gregori'
'Hannedouche, J\'er\^ome'

_publ_section_title
;
 Well-Defined \b-Diketiminatocobalt(II) Complexes for Alkene
 Cyclohydroamination of Primary Amines
;
_journal_issue 5
_journal_name_full 'ACS Catalysis'
_journal_page_first 4446
_journal_paper_doi 10.1021/acscatal.8b00631
_journal_volume 8
_journal_year 2018
_chemical_absolute_configuration ad
_chemical_formula_moiety 'C31 H45 Cl2 Co Li N2 O2'
_chemical_formula_sum 'C31 H45 Cl2 Co Li N2 O2'
_chemical_formula_weight 614.46
_chemical_properties_physical 'air-sensitive, oxygen-sensitive'
_space_group_crystal_system tetragonal
_space_group_IT_number 92
_space_group_name_Hall 'P 4abw 2nw'
_space_group_name_H-M_alt 'P 41 21 2'
_atom_sites_solution_hydrogens geom
_audit_creation_method SHELXL-2016/6
_cell_angle_alpha 90
_cell_angle_beta 90
_cell_angle_gamma 90
_cell_formula_units_Z 4
_cell_length_a 12.0633(3)
_cell_length_b 12.0633(3)
_cell_length_c 21.8421(7)
_cell_measurement_reflns_used 9597
_cell_measurement_temperature 100(1)
_cell_measurement_theta_max 30.17
_cell_measurement_theta_min 2.39
_cell_volume 3178.53(15)
_computing_cell_refinement 'Bruker SAINT'
_computing_data_collection 'Bruker APEX2'
_computing_data_reduction 'Bruker SAINT'
_computing_structure_refinement 'SHELXL-2016/6 (Sheldrick, 2016)'
_computing_structure_solution 'SHELXS-97 (Sheldrick, 2008)'
_diffrn_ambient_temperature 100(1)
_diffrn_measured_fraction_theta_full 0.999
_diffrn_measured_fraction_theta_max 0.999
_diffrn_measurement_device_type 'kappa X8 APEX II Bruker ICMMO'
_diffrn_measurement_method '\f and \w scans'
_diffrn_radiation_probe x-ray
_diffrn_radiation_type MoK\a
_diffrn_radiation_wavelength 0.71073
_diffrn_reflns_av_R_equivalents 0.0503
_diffrn_reflns_av_unetI/netI 0.0238
_diffrn_reflns_Laue_measured_fraction_full 0.999
_diffrn_reflns_Laue_measured_fraction_max 0.999
_diffrn_reflns_limit_h_max 17
_diffrn_reflns_limit_h_min -17
_diffrn_reflns_limit_k_max 17
_diffrn_reflns_limit_k_min -17
_diffrn_reflns_limit_l_max 26
_diffrn_reflns_limit_l_min -31
_diffrn_reflns_number 70335
_diffrn_reflns_point_group_measured_fraction_full 1.000
_diffrn_reflns_point_group_measured_fraction_max 0.999
_diffrn_reflns_theta_full 25.000
_diffrn_reflns_theta_max 30.583
_diffrn_reflns_theta_min 1.929
_exptl_absorpt_coefficient_mu 0.737
_exptl_absorpt_correction_T_max 0.9729
_exptl_absorpt_correction_T_min 0.8463
_exptl_absorpt_correction_type multi-scan
_exptl_absorpt_process_details SADBAS
_exptl_crystal_colour red
_exptl_crystal_density_diffrn 1.284
_exptl_crystal_description plate
_exptl_crystal_F_000 1300
_exptl_crystal_size_max 0.250
_exptl_crystal_size_mid 0.120
_exptl_crystal_size_min 0.040
_refine_diff_density_max 0.360
_refine_diff_density_min -0.281
_refine_diff_density_rms 0.053
_refine_ls_abs_structure_details
;
 Flack x determined using 1772 quotients [(I+)-(I-)]/[(I+)+(I-)]
 (Parsons, Flack and Wagner, Acta Cryst. B69 (2013) 249-259).
;
_refine_ls_abs_structure_Flack -0.001(4)
_refine_ls_extinction_method none
_refine_ls_goodness_of_fit_ref 1.084
_refine_ls_hydrogen_treatment constr
_refine_ls_matrix_type full
_refine_ls_number_parameters 182
_refine_ls_number_reflns 4896
_refine_ls_number_restraints 0
_refine_ls_restrained_S_all 1.084
_refine_ls_R_factor_all 0.0346
_refine_ls_R_factor_gt 0.0293
_refine_ls_shift/su_max 0.001
_refine_ls_shift/su_mean 0.000
_refine_ls_structure_factor_coef Fsqd
_refine_ls_weighting_details 'w=1/[\s^2^(Fo^2^)+(0.0340P)^2^+0.9858P] where P=(Fo^2^+2Fc^2^)/3'
_refine_ls_weighting_scheme calc
_refine_ls_wR_factor_gt 0.0702
_refine_ls_wR_factor_ref 0.0726
_reflns_Friedel_coverage 0.716
_reflns_Friedel_fraction_full 1.000
_reflns_Friedel_fraction_max 1.000
_reflns_number_gt 4506
_reflns_number_total 4896
_reflns_threshold_expression 'I > 2\s(I)'
_cod_data_source_file cs8b00631_si_001.cif
_cod_data_source_block S1
_cod_original_cell_volume 3178.53(19)
_cod_database_code 4515593
_shelx_space_group_comment
;
The symmetry employed for this shelxl refinement is uniquely defined
by the following loop, which should always be used as a source of
symmetry information in preference to the above space-group names.
They are only intended as comments.
;
_shelx_estimated_absorpt_t_min 0.846
_shelx_estimated_absorpt_t_max 0.973

loop_
_space_group_symop_operation_xyz
'x, y, z'
'-x, -y, z+1/2'
'-y+1/2, x+1/2, z+1/4'
'y+1/2, -x+1/2, z+3/4'
'-x+1/2, y+1/2, -z+1/4'
'x+1/2, -y+1/2, -z+3/4'
'y, x, -z'
'-y, -x, -z+1/2'

loop_
_atom_site_label
_atom_site_type_symbol
_atom_site_fract_x
_atom_site_fract_y
_atom_site_fract_z
_atom_site_U_iso_or_equiv
_atom_site_adp_type
_atom_site_occupancy
_atom_site_site_symmetry_order
_atom_site_calc_flag
_atom_site_refinement_flags_posn
_atom_site_refinement_flags_adp
_atom_site_refinement_flags_occupancy
C1 C 0.10643(16) 0.25375(15) 0.99735(10) 0.0151(3) Uani 1 1 d . . .
C2 C 0.21548(15) 0.21548(15) 1.000000 0.0160(5) Uani 1 2 d S T P
H2 H 0.271164 0.271165 0.999997 0.019 Uiso 1 2 calc R U P
C3 C 0.08934(19) 0.37768(17) 0.99389(11) 0.0222(4) Uani 1 1 d . . .
H3A H 0.053463 0.403549 1.031524 0.033 Uiso 1 1 calc R U .
H3B H 0.042237 0.395335 0.958660 0.033 Uiso 1 1 calc R U .
H3C H 0.161248 0.414543 0.989243 0.033 Uiso 1 1 calc R U .
C4 C -0.08979(15) 0.23670(15) 0.99871(10) 0.0151(3) Uani 1 1 d . . .
C5 C -0.14635(18) 0.25151(17) 0.94292(10) 0.0177(4) Uani 1 1 d . . .
C6 C -0.25328(18) 0.29521(18) 0.94436(10) 0.0210(4) Uani 1 1 d . . .
H6 H -0.292262 0.305098 0.906963 0.025 Uiso 1 1 calc R U .
C7 C -0.30421(17) 0.32459(17) 0.99873(12) 0.0231(4) Uani 1 1 d . . .
C8 C -0.24619(19) 0.30972(19) 1.05320(11) 0.0221(4) Uani 1 1 d . . .
H8 H -0.280326 0.330184 1.090734 0.026 Uiso 1 1 calc R U .
C9 C -0.13975(18) 0.26579(18) 1.05420(10) 0.0185(4) Uani 1 1 d . . .
C10 C -0.0911(2) 0.2227(2) 0.88343(10) 0.0236(4) Uani 1 1 d . . .
H10A H -0.141445 0.239270 0.849436 0.035 Uiso 1 1 calc R U .
H10B H -0.072690 0.143547 0.883071 0.035 Uiso 1 1 calc R U .
H10C H -0.023092 0.266363 0.878960 0.035 Uiso 1 1 calc R U .
C11 C -0.41811(19) 0.3753(2) 0.99920(14) 0.0351(5) Uani 1 1 d . . .
H11A H -0.433050 0.407119 1.039663 0.053 Uiso 1 1 calc R U .
H11B H -0.473382 0.318137 0.990096 0.053 Uiso 1 1 calc R U .
H11C H -0.422108 0.433859 0.968154 0.053 Uiso 1 1 calc R U .
C12 C -0.0790(2) 0.2517(2) 1.11413(10) 0.0242(5) Uani 1 1 d . . .
H12A H -0.124141 0.281743 1.147519 0.036 Uiso 1 1 calc R U .
H12B H -0.008189 0.291482 1.112331 0.036 Uiso 1 1 calc R U .
H12C H -0.065061 0.172766 1.121423 0.036 Uiso 1 1 calc R U .
C13 C -0.3938(3) -0.1733(3) 0.96044(14) 0.0411(7) Uani 1 1 d . . .
H13A H -0.461760 -0.177409 0.985741 0.049 Uiso 1 1 calc R U .
H13B H -0.370388 -0.249564 0.949723 0.049 Uiso 1 1 calc R U .
C14 C -0.4143(2) -0.1050(3) 0.90280(13) 0.0459(8) Uani 1 1 d . . .
H14A H -0.494735 -0.095671 0.895382 0.055 Uiso 1 1 calc R U .
H14B H -0.380441 -0.140939 0.866599 0.055 Uiso 1 1 calc R U .
C15 C -0.3593(2) 0.0068(3) 0.91579(14) 0.0422(7) Uani 1 1 d . . .
H15A H -0.292906 0.017315 0.889816 0.051 Uiso 1 1 calc R U .
H15B H -0.411583 0.068614 0.908439 0.051 Uiso 1 1 calc R U .
C16 C -0.3279(2) -0.0002(2) 0.98282(13) 0.0340(6) Uani 1 1 d . . .
H16A H -0.260682 0.044312 0.991377 0.041 Uiso 1 1 calc R U .
H16B H -0.389072 0.026361 1.009195 0.041 Uiso 1 1 calc R U .
Li Li -0.1540(3) -0.1540(3) 1.000000 0.0258(11) Uani 1 2 d S T P
N1 N 0.01799(13) 0.18813(12) 0.99838(8) 0.0137(3) Uani 1 1 d . . .
O O -0.30713(13) -0.11636(15) 0.99269(8) 0.0281(4) Uani 1 1 d . . .
Cl Cl -0.04855(4) -0.07261(4) 0.92107(2) 0.02320(11) Uani 1 1 d . . .
Co Co 0.02736(2) 0.02736(2) 1.000000 0.01379(8) Uani 1 2 d S T P

loop_
_atom_site_aniso_label
_atom_site_aniso_U_11
_atom_site_aniso_U_22
_atom_site_aniso_U_33
_atom_site_aniso_U_23
_atom_site_aniso_U_13
_atom_site_aniso_U_12
C1 0.0205(8) 0.0143(8) 0.0104(8) -0.0011(7) 0.0003(8) -0.0004(6)
C2 0.0165(7) 0.0165(7) 0.0150(12) -0.0014(8) 0.0014(8) -0.0029(9)
C3 0.0261(10) 0.0153(9) 0.0254(11) 0.0002(8) -0.0006(9) -0.0006(7)
C4 0.0165(8) 0.0130(7) 0.0157(8) 0.0005(8) 0.0003(8) 0.0028(6)
C5 0.0209(10) 0.0163(9) 0.0158(9) 0.0024(7) -0.0023(7) 0.0007(7)
C6 0.0218(10) 0.0181(9) 0.0230(10) 0.0033(8) -0.0072(8) 0.0021(8)
C7 0.0186(9) 0.0195(9) 0.0312(10) -0.0018(10) -0.0028(9) 0.0049(7)
C8 0.0216(11) 0.0208(10) 0.0238(10) -0.0043(8) 0.0030(8) 0.0055(8)
C9 0.0207(10) 0.0170(9) 0.0177(10) -0.0015(8) -0.0008(8) 0.0028(7)
C10 0.0280(12) 0.0293(11) 0.0136(9) 0.0040(8) -0.0013(8) 0.0017(9)
C11 0.0217(10) 0.0374(13) 0.0460(14) -0.0068(12) -0.0066(11) 0.0125(9)
C12 0.0277(11) 0.0310(12) 0.0141(10) -0.0042(8) -0.0014(8) 0.0082(9)
C13 0.0307(14) 0.0449(17) 0.0478(17) 0.0003(14) -0.0104(12) -0.0059(12)
C14 0.0300(14) 0.078(2) 0.0297(13) -0.0050(14) -0.0059(11) 0.0134(14)
C15 0.0300(13) 0.0579(19) 0.0388(15) 0.0213(14) 0.0020(11) 0.0106(12)
C16 0.0205(10) 0.0348(14) 0.0466(16) 0.0062(11) -0.0009(10) 0.0061(9)
Li 0.0222(15) 0.0222(15) 0.033(3) 0.0055(18) -0.0055(18) 0.0001(19)
N1 0.0160(7) 0.0135(6) 0.0116(7) -0.0001(6) 0.0003(7) 0.0012(6)
O 0.0175(7) 0.0319(9) 0.0350(10) 0.0097(8) -0.0027(7) -0.0020(6)
Cl 0.0248(3) 0.0233(2) 0.0215(2) -0.00286(18) -0.00370(18) -0.00508(19)
Co 0.01294(10) 0.01294(10) 0.01550(16) -0.00012(10) 0.00012(10) 0.00027(12)

loop_
_atom_type_symbol
_atom_type_description
_atom_type_scat_dispersion_real
_atom_type_scat_dispersion_imag
_atom_type_scat_source
C C 0.0031 0.0016 'International Tables Vol C Tables 4.2.6.8 and 6.1.1.4'
H H 0.0000 0.0000 'International Tables Vol C Tables 4.2.6.8 and 6.1.1.4'
Li Li -0.0003 0.0001 'International Tables Vol C Tables 4.2.6.8 and 6.1.1.4'
N N 0.0061 0.0033 'International Tables Vol C Tables 4.2.6.8 and 6.1.1.4'
O O 0.0109 0.0061 'International Tables Vol C Tables 4.2.6.8 and 6.1.1.4'
Cl Cl 0.1480 0.1591 'International Tables Vol C Tables 4.2.6.8 and 6.1.1.4'
Co Co 0.3490 0.9758 'International Tables Vol C Tables 4.2.6.8 and 6.1.1.4'

loop_
_geom_angle_atom_site_label_1
_geom_angle_atom_site_label_2
_geom_angle_atom_site_label_3
_geom_angle
_geom_angle_site_symmetry_1
_geom_angle_site_symmetry_3
N1 C1 C2 124.00(18) . .
N1 C1 C3 118.73(18) . .
C2 C1 C3 117.26(18) . .
C1 C2 C1 128.7(2) . 7_557
C9 C4 C5 120.62(17) . .
C9 C4 N1 120.02(19) . .
C5 C4 N1 119.32(19) . .
C6 C5 C4 118.5(2) . .
C6 C5 C10 121.20(19) . .
C4 C5 C10 120.30(19) . .
C7 C6 C5 121.8(2) . .
C6 C7 C8 118.53(18) . .
C6 C7 C11 121.1(2) . .
C8 C7 C11 120.4(2) . .
C9 C8 C7 121.8(2) . .
C8 C9 C4 118.7(2) . .
C8 C9 C12 120.4(2) . .
C4 C9 C12 120.91(18) . .
O C13 C14 105.3(2) . .
C13 C14 C15 104.6(2) . .
C16 C15 C14 103.8(2) . .
O C16 C15 104.0(2) . .
O Li O 117.8(3) . 7_557
O Li Cl 109.64(7) . 7_557
O Li Cl 111.23(7) 7_557 7_557
O Li Cl 111.23(7) . .
O Li Cl 109.63(7) 7_557 .
Cl Li Cl 94.92(19) 7_557 .
O Li Co 121.08(15) . .
O Li Co 121.08(15) 7_557 .
Cl Li Co 47.46(10) 7_557 .
Cl Li Co 47.46(10) . .
C1 N1 C4 119.17(15) . .
C1 N1 Co 123.25(13) . .
C4 N1 Co 117.58(11) . .
C13 O C16 105.4(2) . .
C13 O Li 129.2(2) . .
C16 O Li 114.3(2) . .
Co Cl Li 83.37(10) . .
N1 Co N1 96.69(10) . 7_557
N1 Co Cl 112.42(5) . 7_557
N1 Co Cl 119.19(5) 7_557 7_557
N1 Co Cl 119.19(5) . .
N1 Co Cl 112.42(5) 7_557 .
Cl Co Cl 98.34(3) 7_557 .
N1 Co Li 131.66(5) . .
N1 Co Li 131.66(5) 7_557 .
Cl Co Li 49.168(15) 7_557 .
Cl Co Li 49.168(15) . .

loop_
_geom_bond_atom_site_label_1
_geom_bond_atom_site_label_2
_geom_bond_distance
_geom_bond_site_symmetry_2
C1 N1 1.329(2) .
C1 C2 1.395(2) .
C1 C3 1.511(3) .
C4 C9 1.398(3) .
C4 C5 1.408(3) .
C4 N1 1.426(2) .
C5 C6 1.394(3) .
C5 C10 1.501(3) .
C6 C7 1.383(3) .
C7 C8 1.392(3) .
C7 C11 1.504(3) .
C8 C9 1.389(3) .
C9 C12 1.510(3) .
C13 O 1.436(3) .
C13 C14 1.525(4) .
C14 C15 1.529(5) .
C15 C16 1.515(4) .
C16 O 1.439(3) .
Li O 1.909(3) .
Li O 1.909(3) 7_557
Li Cl 2.356(4) 7_557
Li Cl 2.356(4) .
Li Co 3.093(5) .
N1 Co 1.9431(15) .
Cl Co 2.2945(5) .
